data_1505338
loop_
_publ_author_name
'Liu, Le-Ping'
'Lu, Jian-Mei'
'Shi, Min'

_publ_section_title
;
 PhI(OAc)2 -mediated novel 1,3-dipolar cycloaddition of
 methylenecyclopropanes (MCPs), vinylidenecyclopropanes (VCPs), and
 methylenecyclobutane (MCB) with phthalhydrazide.
;
_journal_issue 7
_journal_name_full 'Organic letters'
_journal_page_first 1303
_journal_page_last 1306
_journal_paper_doi 10.1021/ol070178r
_journal_volume 9
_journal_year 2007
_chemical_formula_sum 'C24 H20 N2 O3'
_chemical_formula_weight 384.42
_chemical_name_systematic
; 
 ? 
;
_space_group_IT_number 14
_symmetry_cell_setting monoclinic
_symmetry_space_group_name_Hall '-P 2yn'
_symmetry_space_group_name_H-M 'P 1 21/n 1'
_atom_sites_solution_hydrogens geom
_atom_sites_solution_primary direct
_atom_sites_solution_secondary difmap
_audit_creation_method SHELXL-97
_cell_angle_alpha 90.00
_cell_angle_beta 101.687(2)
_cell_angle_gamma 90.00
_cell_formula_units_Z 4
_cell_length_a 9.0803(9)
_cell_length_b 21.286(2)
_cell_length_c 9.9234(9)
_cell_measurement_reflns_used 2451
_cell_measurement_temperature 293(2)
_cell_measurement_theta_max 47.099
_cell_measurement_theta_min 4.608
_cell_volume 1878.3(3)
_computing_cell_refinement 'Bruker SMART'
_computing_data_collection 'Bruker SMART'
_computing_data_reduction 'Bruker SHELXTL'
_computing_molecular_graphics 'Bruker SHELXTL'
_computing_publication_material 'Bruker SHELXTL'
_computing_structure_refinement 'SHELXL-97 (Sheldrick, 1997)'
_computing_structure_solution 'SHELXS-97 (Sheldrick, 1990)'
_diffrn_ambient_temperature 293(2)
_diffrn_measured_fraction_theta_full 0.993
_diffrn_measured_fraction_theta_max 0.993
_diffrn_measurement_device_type 'CCD area detector'
_diffrn_measurement_method 'phi and omega scans'
_diffrn_radiation_monochromator graphite
_diffrn_radiation_source 'fine-focus sealed tube'
_diffrn_radiation_type MoK\a
_diffrn_radiation_wavelength 0.71073
_diffrn_reflns_av_R_equivalents 0.0766
_diffrn_reflns_av_sigmaI/netI 0.0660
_diffrn_reflns_limit_h_max 10
_diffrn_reflns_limit_h_min -11
_diffrn_reflns_limit_k_max 26
_diffrn_reflns_limit_k_min -27
_diffrn_reflns_limit_l_max 10
_diffrn_reflns_limit_l_min -12
_diffrn_reflns_number 10997
_diffrn_reflns_theta_full 27.00
_diffrn_reflns_theta_max 27.00
_diffrn_reflns_theta_min 1.91
_exptl_absorpt_coefficient_mu 0.091
_exptl_absorpt_correction_T_max 1.00000
_exptl_absorpt_correction_T_min 0.56006
_exptl_absorpt_correction_type empirical
_exptl_crystal_colour colorless
_exptl_crystal_density_diffrn 1.359
_exptl_crystal_density_method 'not measured'
_exptl_crystal_F_000 808
_exptl_crystal_size_max 0.480
_exptl_crystal_size_mid 0.337
_exptl_crystal_size_min 0.180
_refine_diff_density_max 0.196
_refine_diff_density_min -0.216
_refine_diff_density_rms 0.041
_refine_ls_extinction_coef 0.0041(12)
_refine_ls_extinction_expression Fc^*^=kFc[1+0.001xFc^2^\l^3^/sin(2\q)]^-1/4^
_refine_ls_extinction_method SHELXL
_refine_ls_goodness_of_fit_ref 0.921
_refine_ls_hydrogen_treatment mixed
_refine_ls_matrix_type full
_refine_ls_number_parameters 271
_refine_ls_number_reflns 4082
_refine_ls_number_restraints 2
_refine_ls_restrained_S_all 0.923
_refine_ls_R_factor_all 0.0693
_refine_ls_R_factor_gt 0.0470
_refine_ls_shift/su_max 0.001
_refine_ls_shift/su_mean 0.000
_refine_ls_structure_factor_coef Fsqd
_refine_ls_weighting_details 'calc w=1/[\s^2^(Fo^2^)+(0.0466P)^2^+0.0000P] where P=(Fo^2^+2Fc^2^)/3'
_refine_ls_weighting_scheme calc
_refine_ls_wR_factor_gt 0.1026
_refine_ls_wR_factor_ref 0.1120
_reflns_number_gt 2774
_reflns_number_total 4082
_reflns_threshold_expression >2sigma(I)
_cod_data_source_file ol070178rsi20070123_093422.cif
_cod_data_source_block cd26374
_cod_depositor_comments
;
The following automatic conversions were performed:

'_symmetry_cell_setting' value 'Monoclinic' changed to 'monoclinic'
according to /home/saulius/struct/CIF-dictionaries/cif_core.dic
dictionary named 'cif_core.dic' version 2.4.1 from 2010-06-29.

Automatic conversion script
Id: cif_fix_values 1715 2011-07-08 13:25:40Z adriana 
;
_cod_original_sg_symbol_H-M P2(1)/n
_cod_database_code 1505338

loop_
_symmetry_equiv_pos_as_xyz
'x, y, z'
'-x+1/2, y+1/2, -z+1/2'
'-x, -y, -z'
'x-1/2, -y-1/2, z-1/2'

loop_
_atom_site_label
_atom_site_type_symbol
_atom_site_fract_x
_atom_site_fract_y
_atom_site_fract_z
_atom_site_U_iso_or_equiv
_atom_site_adp_type
_atom_site_occupancy
_atom_site_symmetry_multiplicity
_atom_site_calc_flag
_atom_site_refinement_flags
O1 O 0.14572(14) 0.00436(6) 0.20761(12) 0.0526(4) Uani 1 1 d .
O2 O 0.42284(12) 0.14743(5) 0.62241(10) 0.0344(3) Uani 1 1 d .
O3 O -0.15075(19) -0.02392(9) 0.07680(18) 0.0776(5) Uani 1 1 d D
N1 N 0.13873(15) 0.07002(6) 0.38313(13) 0.0369(3) Uani 1 1 d .
N2 N 0.22678(14) 0.10458(6) 0.48428(12) 0.0310(3) Uani 1 1 d .
C1 C 0.21647(19) 0.03771(7) 0.30269(16) 0.0370(4) Uani 1 1 d .
C2 C 0.38154(19) 0.04210(7) 0.32698(15) 0.0334(4) Uani 1 1 d .
C3 C 0.4620(2) 0.00973(7) 0.24188(17) 0.0431(4) Uani 1 1 d .
H3 H 0.4106 -0.0147 0.1698 0.052 Uiso 1 1 calc R
C4 C 0.6153(2) 0.01386(8) 0.26424(18) 0.0477(5) Uani 1 1 d .
H4 H 0.6672 -0.0078 0.2070 0.057 Uiso 1 1 calc R
C5 C 0.6948(2) 0.05020(8) 0.37196(19) 0.0465(4) Uani 1 1 d .
H5 H 0.7991 0.0526 0.3861 0.056 Uiso 1 1 calc R
C6 C 0.61981(19) 0.08244(8) 0.45709(17) 0.0399(4) Uani 1 1 d .
H6 H 0.6725 0.1067 0.5289 0.048 Uiso 1 1 calc R
C7 C 0.46328(18) 0.07841(7) 0.43446(15) 0.0323(4) Uani 1 1 d .
C8 C 0.37238(17) 0.11006(7) 0.51467(15) 0.0306(4) Uani 1 1 d .
C9 C 0.28869(18) 0.18269(7) 0.65079(15) 0.0322(4) Uani 1 1 d .
C10 C 0.15911(18) 0.14051(7) 0.58102(15) 0.0323(4) Uani 1 1 d .
C11 C -0.00179(19) 0.15893(8) 0.54312(18) 0.0424(4) Uani 1 1 d .
H11A H -0.0576 0.1468 0.4529 0.051 Uiso 1 1 calc R
H11B H -0.0307 0.1990 0.5763 0.051 Uiso 1 1 calc R
C12 C 0.04641(19) 0.10804(8) 0.64667(17) 0.0427(4) Uani 1 1 d .
H12A H 0.0468 0.1174 0.7424 0.051 Uiso 1 1 calc R
H12B H 0.0199 0.0651 0.6190 0.051 Uiso 1 1 calc R
C13 C 0.29957(19) 0.18674(7) 0.80499(16) 0.0350(4) Uani 1 1 d .
C14 C 0.1968(2) 0.22402(8) 0.85497(18) 0.0461(4) Uani 1 1 d .
H14 H 0.1284 0.2485 0.7945 0.055 Uiso 1 1 calc R
C15 C 0.1957(3) 0.22493(10) 0.9939(2) 0.0597(6) Uani 1 1 d .
H15 H 0.1256 0.2493 1.0265 0.072 Uiso 1 1 calc R
C16 C 0.2984(3) 0.18978(10) 1.0840(2) 0.0640(6) Uani 1 1 d .
H16 H 0.2975 0.1903 1.1775 0.077 Uiso 1 1 calc R
C17 C 0.4015(3) 0.15417(9) 1.03632(19) 0.0596(6) Uani 1 1 d .
H17 H 0.4722 0.1312 1.0978 0.072 Uiso 1 1 calc R
C18 C 0.4017(2) 0.15186(8) 0.89582(17) 0.0441(4) Uani 1 1 d .
H18 H 0.4710 0.1267 0.8637 0.053 Uiso 1 1 calc R
C19 C 0.29515(18) 0.24624(7) 0.58054(16) 0.0337(4) Uani 1 1 d .
C20 C 0.3681(2) 0.29689(8) 0.65259(18) 0.0446(4) Uani 1 1 d .
H20 H 0.4066 0.2929 0.7464 0.053 Uiso 1 1 calc R
C21 C 0.3849(2) 0.35313(8) 0.5880(2) 0.0558(5) Uani 1 1 d .
H21 H 0.4327 0.3868 0.6384 0.067 Uiso 1 1 calc R
C22 C 0.3304(2) 0.35915(9) 0.4486(2) 0.0537(5) Uani 1 1 d .
H22 H 0.3415 0.3969 0.4046 0.064 Uiso 1 1 calc R
C23 C 0.2600(2) 0.30939(8) 0.37495(19) 0.0514(5) Uani 1 1 d .
H23 H 0.2251 0.3132 0.2805 0.062 Uiso 1 1 calc R
C24 C 0.2404(2) 0.25323(8) 0.44035(17) 0.0423(4) Uani 1 1 d .
H24 H 0.1902 0.2201 0.3898 0.051 Uiso 1 1 calc R
H3A H -0.050(2) -0.0109(11) 0.121(2) 0.105(9) Uiso 1 1 d D
H3B H -0.166(4) -0.0179(17) -0.019(2) 0.189(16) Uiso 1 1 d D

loop_
_atom_site_aniso_label
_atom_site_aniso_U_11
_atom_site_aniso_U_22
_atom_site_aniso_U_33
_atom_site_aniso_U_23
_atom_site_aniso_U_13
_atom_site_aniso_U_12
O1 0.0578(9) 0.0567(8) 0.0407(7) -0.0198(6) 0.0039(6) -0.0116(6)
O2 0.0339(6) 0.0353(6) 0.0331(6) -0.0088(5) 0.0045(5) 0.0004(5)
O3 0.0623(11) 0.1092(13) 0.0634(11) 0.0049(10) 0.0176(9) -0.0115(10)
N1 0.0377(8) 0.0369(7) 0.0337(7) -0.0064(6) 0.0014(6) -0.0055(6)
N2 0.0339(8) 0.0295(7) 0.0291(7) -0.0031(5) 0.0050(6) -0.0021(6)
C1 0.0468(10) 0.0315(9) 0.0312(9) -0.0018(7) 0.0042(8) -0.0047(8)
C2 0.0451(10) 0.0262(8) 0.0298(8) 0.0018(6) 0.0100(7) -0.0009(7)
C3 0.0600(12) 0.0343(9) 0.0366(9) -0.0053(7) 0.0134(9) 0.0003(8)
C4 0.0589(13) 0.0400(10) 0.0504(11) -0.0044(8) 0.0259(10) 0.0049(9)
C5 0.0451(11) 0.0410(10) 0.0572(11) -0.0019(9) 0.0189(9) 0.0011(8)
C6 0.0389(10) 0.0364(9) 0.0447(10) -0.0052(8) 0.0092(8) -0.0023(7)
C7 0.0387(9) 0.0260(8) 0.0321(8) 0.0011(6) 0.0074(7) 0.0008(7)
C8 0.0348(9) 0.0281(8) 0.0280(8) -0.0010(6) 0.0044(7) -0.0018(7)
C9 0.0330(9) 0.0320(8) 0.0326(8) -0.0035(7) 0.0091(7) 0.0020(7)
C10 0.0341(9) 0.0310(8) 0.0323(8) -0.0039(6) 0.0080(7) -0.0008(7)
C11 0.0361(10) 0.0408(10) 0.0492(10) -0.0031(8) 0.0065(8) 0.0022(8)
C12 0.0445(10) 0.0433(10) 0.0426(10) -0.0018(8) 0.0144(8) -0.0084(8)
C13 0.0407(9) 0.0336(9) 0.0315(8) -0.0040(7) 0.0091(7) -0.0091(7)
C14 0.0478(11) 0.0513(11) 0.0410(10) -0.0081(8) 0.0135(8) -0.0020(9)
C15 0.0674(14) 0.0661(14) 0.0547(12) -0.0207(11) 0.0338(11) -0.0184(11)
C16 0.0972(18) 0.0640(14) 0.0366(11) -0.0061(10) 0.0276(12) -0.0253(13)
C17 0.0890(16) 0.0494(12) 0.0371(11) 0.0089(9) 0.0049(11) -0.0108(11)
C18 0.0594(12) 0.0358(9) 0.0369(9) -0.0011(7) 0.0093(9) -0.0057(8)
C19 0.0355(9) 0.0324(8) 0.0350(9) -0.0009(7) 0.0117(7) 0.0001(7)
C20 0.0536(11) 0.0390(9) 0.0409(10) -0.0069(8) 0.0089(8) -0.0064(8)
C21 0.0701(14) 0.0323(10) 0.0656(13) -0.0072(9) 0.0148(11) -0.0111(9)
C22 0.0618(13) 0.0360(10) 0.0675(13) 0.0132(9) 0.0231(11) 0.0014(9)
C23 0.0626(13) 0.0483(11) 0.0435(10) 0.0107(9) 0.0110(9) 0.0026(10)
C24 0.0521(11) 0.0376(9) 0.0371(9) -0.0018(7) 0.0092(8) -0.0043(8)

loop_
_atom_type_symbol
_atom_type_description
_atom_type_scat_dispersion_real
_atom_type_scat_dispersion_imag
_atom_type_scat_source
C C 0.0033 0.0016 'International Tables Vol C Tables 4.2.6.8 and 6.1.1.4'
H H 0.0000 0.0000 'International Tables Vol C Tables 4.2.6.8 and 6.1.1.4'
N N 0.0061 0.0033 'International Tables Vol C Tables 4.2.6.8 and 6.1.1.4'
O O 0.0106 0.0060 'International Tables Vol C Tables 4.2.6.8 and 6.1.1.4'

loop_
_geom_angle_atom_site_label_1
_geom_angle_atom_site_label_2
_geom_angle_atom_site_label_3
_geom_angle
C8 O2 C9 106.68(11)
H3A O3 H3B 110(3)
C1 N1 N2 114.16(13)
C8 N2 N1 129.45(13)
C8 N2 C10 110.17(12)
N1 N2 C10 120.33(12)
O1 C1 N1 118.92(15)
O1 C1 C2 120.70(15)
N1 C1 C2 120.38(14)
C7 C2 C3 117.93(15)
C7 C2 C1 121.62(14)
C3 C2 C1 120.45(15)
C4 C3 C2 120.49(16)
C4 C3 H3 119.8
C2 C3 H3 119.8
C3 C4 C5 120.76(17)
C3 C4 H4 119.6
C5 C4 H4 119.6
C6 C5 C4 120.28(17)
C6 C5 H5 119.9
C4 C5 H5 119.9
C5 C6 C7 119.13(16)
C5 C6 H6 120.4
C7 C6 H6 120.4
C6 C7 C2 121.42(15)
C6 C7 C8 124.51(14)
C2 C7 C8 114.07(14)
N2 C8 O2 113.98(13)
N2 C8 C7 120.29(14)
O2 C8 C7 125.73(14)
O2 C9 C13 109.12(12)
O2 C9 C19 104.41(11)
C13 C9 C19 114.17(12)
O2 C9 C10 101.55(11)
C13 C9 C10 112.16(12)
C19 C9 C10 114.21(13)
N2 C10 C11 119.74(13)
N2 C10 C12 117.60(13)
C11 C10 C12 60.38(11)
N2 C10 C9 102.58(12)
C11 C10 C9 125.91(13)
C12 C10 C9 127.44(13)
C10 C11 C12 59.95(11)
C10 C11 H11A 117.8
C12 C11 H11A 117.8
C10 C11 H11B 117.8
C12 C11 H11B 117.8
H11A C11 H11B 114.9
C10 C12 C11 59.67(10)
C10 C12 H12A 117.8
C11 C12 H12A 117.8
C10 C12 H12B 117.8
C11 C12 H12B 117.8
H12A C12 H12B 114.9
C18 C13 C14 119.16(16)
C18 C13 C9 121.96(15)
C14 C13 C9 118.77(15)
C15 C14 C13 120.32(19)
C15 C14 H14 119.8
C13 C14 H14 119.8
C16 C15 C14 120.05(19)
C16 C15 H15 120.0
C14 C15 H15 120.0
C17 C16 C15 120.00(18)
C17 C16 H16 120.0
C15 C16 H16 120.0
C16 C17 C18 120.5(2)
C16 C17 H17 119.8
C18 C17 H17 119.8
C13 C18 C17 119.96(18)
C13 C18 H18 120.0
C17 C18 H18 120.0
C20 C19 C24 118.07(15)
C20 C19 C9 120.79(14)
C24 C19 C9 120.88(14)
C21 C20 C19 121.42(17)
C21 C20 H20 119.3
C19 C20 H20 119.3
C22 C21 C20 119.72(17)
C22 C21 H21 120.1
C20 C21 H21 120.1
C23 C22 C21 119.87(17)
C23 C22 H22 120.1
C21 C22 H22 120.1
C22 C23 C24 120.43(17)
C22 C23 H23 119.8
C24 C23 H23 119.8
C19 C24 C23 120.46(16)
C19 C24 H24 119.8
C23 C24 H24 119.8

loop_
_geom_bond_atom_site_label_1
_geom_bond_atom_site_label_2
_geom_bond_distance
O1 C1 1.2495(18)
O2 C8 1.3369(17)
O2 C9 1.5052(18)
O3 H3A 0.969(16)
O3 H3B 0.943(18)
N1 C1 1.355(2)
N1 N2 1.3650(16)
N2 C8 1.3004(19)
N2 C10 1.4571(18)
C1 C2 1.472(2)
C2 C7 1.402(2)
C2 C3 1.404(2)
C3 C4 1.368(2)
C3 H3 0.9300
C4 C5 1.396(2)
C4 H4 0.9300
C5 C6 1.372(2)
C5 H5 0.9300
C6 C7 1.396(2)
C6 H6 0.9300
C7 C8 1.426(2)
C9 C13 1.516(2)
C9 C19 1.528(2)
C9 C10 1.530(2)
C10 C11 1.486(2)
C10 C12 1.490(2)
C11 C12 1.496(2)
C11 H11A 0.9700
C11 H11B 0.9700
C12 H12A 0.9700
C12 H12B 0.9700
C13 C18 1.373(2)
C13 C14 1.391(2)
C14 C15 1.381(2)
C14 H14 0.9300
C15 C16 1.375(3)
C15 H15 0.9300
C16 C17 1.361(3)
C16 H16 0.9300
C17 C18 1.396(2)
C17 H17 0.9300
C18 H18 0.9300
C19 C20 1.386(2)
C19 C24 1.387(2)
C20 C21 1.381(2)
C20 H20 0.9300
C21 C22 1.377(3)
C21 H21 0.9300
C22 C23 1.370(3)
C22 H22 0.9300
C23 C24 1.389(2)
C23 H23 0.9300
C24 H24 0.9300

loop_
_geom_hbond_atom_site_label_D
_geom_hbond_atom_site_label_H
_geom_hbond_atom_site_label_A
_geom_hbond_distance_DH
_geom_hbond_distance_HA
_geom_hbond_distance_DA
_geom_hbond_angle_DHA
_geom_hbond_site_symmetry_A
O3 H3A O1 0.969(16) 1.842(17) 2.807(2) 173(2) .
O3 H3B O1 0.943(18) 1.94(2) 2.862(2) 167(4) 3

loop_
_geom_torsion_atom_site_label_1
_geom_torsion_atom_site_label_2
_geom_torsion_atom_site_label_3
_geom_torsion_atom_site_label_4
_geom_torsion
C1 N1 N2 C8 -1.0(2)
C1 N1 N2 C10 -178.42(13)
N2 N1 C1 O1 179.59(13)
N2 N1 C1 C2 -0.6(2)
O1 C1 C2 C7 -178.93(14)
N1 C1 C2 C7 1.3(2)
O1 C1 C2 C3 1.2(2)
N1 C1 C2 C3 -178.62(14)
C7 C2 C3 C4 0.0(2)
C1 C2 C3 C4 179.89(15)
C2 C3 C4 C5 0.1(3)
C3 C4 C5 C6 -0.1(3)
C4 C5 C6 C7 0.0(3)
C5 C6 C7 C2 0.1(2)
C5 C6 C7 C8 -179.38(15)
C3 C2 C7 C6 -0.1(2)
C1 C2 C7 C6 -179.99(14)
C3 C2 C7 C8 179.44(13)
C1 C2 C7 C8 -0.4(2)
N1 N2 C8 O2 -179.05(12)
C10 N2 C8 O2 -1.38(17)
N1 N2 C8 C7 1.8(2)
C10 N2 C8 C7 179.49(13)
C9 O2 C8 N2 -13.25(16)
C9 O2 C8 C7 165.83(14)
C6 C7 C8 N2 178.57(15)
C2 C7 C8 N2 -1.0(2)
C6 C7 C8 O2 -0.4(2)
C2 C7 C8 O2 -179.97(13)
C8 O2 C9 C13 139.56(12)
C8 O2 C9 C19 -98.00(13)
C8 O2 C9 C10 20.99(14)
C8 N2 C10 C11 159.92(14)
N1 N2 C10 C11 -22.2(2)
C8 N2 C10 C12 -130.17(15)
N1 N2 C10 C12 47.74(19)
C8 N2 C10 C9 14.87(16)
N1 N2 C10 C9 -167.22(12)
O2 C9 C10 N2 -20.80(13)
C13 C9 C10 N2 -137.16(13)
C19 C9 C10 N2 90.94(14)
O2 C9 C10 C11 -162.92(14)
C13 C9 C10 C11 80.71(19)
C19 C9 C10 C11 -51.2(2)
O2 C9 C10 C12 119.45(16)
C13 C9 C10 C12 3.1(2)
C19 C9 C10 C12 -128.82(16)
N2 C10 C11 C12 106.79(16)
C9 C10 C11 C12 -116.85(17)
N2 C10 C12 C11 -110.29(16)
C9 C10 C12 C11 114.49(18)
O2 C9 C13 C18 -11.8(2)
C19 C9 C13 C18 -128.15(16)
C10 C9 C13 C18 99.93(18)
O2 C9 C13 C14 172.22(13)
C19 C9 C13 C14 55.9(2)
C10 C9 C13 C14 -76.07(18)
C18 C13 C14 C15 -1.3(3)
C9 C13 C14 C15 174.86(15)
C13 C14 C15 C16 1.2(3)
C14 C15 C16 C17 0.2(3)
C15 C16 C17 C18 -1.5(3)
C14 C13 C18 C17 0.0(2)
C9 C13 C18 C17 -176.03(16)
C16 C17 C18 C13 1.4(3)
O2 C9 C19 C20 -92.53(16)
C13 C9 C19 C20 26.5(2)
C10 C9 C19 C20 157.46(14)
O2 C9 C19 C24 81.51(17)
C13 C9 C19 C24 -159.41(15)
C10 C9 C19 C24 -28.5(2)
C24 C19 C20 C21 0.7(3)
C9 C19 C20 C21 174.96(17)
C19 C20 C21 C22 -1.1(3)
C20 C21 C22 C23 0.0(3)
C21 C22 C23 C24 1.3(3)
C20 C19 C24 C23 0.6(2)
C9 C19 C24 C23 -173.62(16)
C22 C23 C24 C19 -1.6(3)
